data_2008460
loop_
_publ_author_name
'Jene, Paul G.'
'Chan, David S.'
'Cooke, Bethany L.'
'Ibers, James A.'

_publ_section_title
;
 Capped-porphyrin precursors
;
_journal_issue 5
_journal_name_full 'Acta Crystallographica Section C'
_journal_page_first 801
_journal_page_last 806
_journal_paper_doi 10.1107/S0108270198018034
_journal_volume 55
_journal_year 1999
_chemical_formula_moiety 'C50 H54 O16'
_chemical_formula_sum 'C50 H54 O16'
_chemical_formula_weight 910.93
_chemical_melting_point 397
_chemical_name_systematic
;
1,2,4,5-Tetrakis{3-[2-(1,3-dioxolan-2-yl)phenoxy]propoxy}-benzene
;
_space_group_IT_number 14
_symmetry_cell_setting monoclinic
_symmetry_space_group_name_Hall '-P 2ybc'
_symmetry_space_group_name_H-M 'P 1 21/c 1'
_audit_creation_method SHELXL-97
_cell_angle_alpha 90
_cell_angle_beta 93.460(10)
_cell_angle_gamma 90
_cell_formula_units_Z 2
_cell_length_a 7.6850(10)
_cell_length_b 9.0420(10)
_cell_length_c 32.071(3)
_cell_measurement_reflns_used 2602
_cell_measurement_temperature 153(2)
_cell_measurement_theta_max 25.25
_cell_measurement_theta_min 2.34
_cell_volume 2224.5(4)
_computing_cell_refinement SMART
_computing_data_collection 'SMART (Bruker, 1997)'
_computing_data_reduction 'SAINT-Plus (Bruker, 1997)'
_computing_molecular_graphics SHELXTL/PC
_computing_publication_material SHELXTL/PC
_computing_structure_refinement 'SHELXTL/PC (Sheldrick, 1997)'
_computing_structure_solution 'SHELXS97 (Sheldrick, 1990)'
_diffrn_ambient_temperature 153(2)
_diffrn_measured_fraction_theta_full 1.000
_diffrn_measured_fraction_theta_max 1.000
_diffrn_measurement_device_type 'Bruker SMART1000 CCD'
_diffrn_measurement_method \w
_diffrn_radiation_monochromator graphite
_diffrn_radiation_source 'standard-focus sealed tube'
_diffrn_radiation_type MoK\a
_diffrn_radiation_wavelength 0.71073
_diffrn_reflns_av_R_equivalents 0.051
_diffrn_reflns_av_sigmaI/netI 0.0668
_diffrn_reflns_limit_h_max 9
_diffrn_reflns_limit_h_min -9
_diffrn_reflns_limit_k_max 10
_diffrn_reflns_limit_k_min -10
_diffrn_reflns_limit_l_max 38
_diffrn_reflns_limit_l_min -38
_diffrn_reflns_number 16685
_diffrn_reflns_theta_full 25.25
_diffrn_reflns_theta_max 25.25
_diffrn_reflns_theta_min 2.34
_diffrn_standards_decay_% <2
_exptl_absorpt_coefficient_mu 0.101
_exptl_absorpt_correction_T_max 0.99
_exptl_absorpt_correction_T_min 0.98
_exptl_absorpt_correction_type numerical
_exptl_absorpt_process_details 'face-indexed (Sheldrick, 1997)'
_exptl_crystal_colour colourless
_exptl_crystal_density_diffrn 1.360
_exptl_crystal_density_method 'not measured'
_exptl_crystal_description prism
_exptl_crystal_F_000 964
_exptl_crystal_size_max .222
_exptl_crystal_size_mid .128
_exptl_crystal_size_min .056
_refine_diff_density_max 0.22
_refine_diff_density_min -0.20
_refine_ls_extinction_method none
_refine_ls_goodness_of_fit_ref 0.88
_refine_ls_hydrogen_treatment constr
_refine_ls_matrix_type full
_refine_ls_number_parameters 298
_refine_ls_number_reflns 4023
_refine_ls_number_restraints 0
_refine_ls_restrained_S_all 0.88
_refine_ls_R_factor_all 0.089
_refine_ls_R_factor_gt 0.042
_refine_ls_shift/su_max 0.003
_refine_ls_shift/su_mean 0.000
_refine_ls_structure_factor_coef Fsqd
_refine_ls_weighting_details 'calc w = 1/[\s^2^(Fo^2^)+(0.04Fo^2^)^2^]'
_refine_ls_weighting_scheme calc
_refine_ls_wR_factor_ref 0.092
_reflns_number_gt 2249
_reflns_number_total 4023
_reflns_threshold_expression I>2\s(I)
_cod_data_source_file fr1170.cif
_cod_data_source_block IV
_cod_depositor_comments
;
The following automatic conversions were performed:
'_symmetry_cell_setting' value 'Monoclinic' changed to 'monoclinic'
according to '/home/saulius/struct/CIF-dictionaries/cif_core.dic'
dictionary named 'cif_core.dic' version 2.4.1 from 2010-06-29.

Automatic conversion script
Id: cif_fix_enum 1527 2010-12-29 10:47:43Z saulius 

The following automatic conversions were performed:

'_chemical_melting_point' value '397 K' was changed to '397' - the
value should be numeric and without a unit designator.

Automatic conversion script
Id: cif_fix_values 1646 2011-03-28 12:23:43Z adriana 

The following automatic conversions were performed:

'_chemical_melting_point' value '397 K' was changed to '397' - the
value should be numeric and without a unit
designator.

'_symmetry_cell_setting' value 'Monoclinic' changed to
'monoclinic' according to
/home/saulius/struct/CIF-dictionaries/cif_core.dic dictionary named
'cif_core.dic' version 2.4.1 from 2010-06-29.

Automatic conversion script
Id: cif_fix_values 1715 2011-07-08 13:25:40Z adriana 
;
_cod_original_cell_volume 2224.5(3)
_cod_original_sg_symbol_H-M 'P 21/c'
_cod_database_code 2008460

loop_
_symmetry_equiv_pos_as_xyz
'x, y, z'
'-x, y+1/2, -z+1/2'
'-x, -y, -z'
'x, -y-1/2, z-1/2'

loop_
_atom_site_label
_atom_site_fract_x
_atom_site_fract_y
_atom_site_fract_z
_atom_site_U_iso_or_equiv
_atom_site_adp_type
_atom_site_calc_flag
_atom_site_refinement_flags
_atom_site_occupancy
_atom_site_disorder_assembly
_atom_site_disorder_group
_atom_site_type_symbol
O1 .32472(17) -.12245(15) .49020(4) .0366(4) Uani d . 1 . . O
O2 .53074(17) -.35458(14) .46493(4) .0371(4) Uani d . 1 . . O
O3 .4375(2) -.45952(17) .34205(4) .0508(4) Uani d . 1 . . O
O4 .36077(19) -.59397(17) .39805(4) .0482(4) Uani d . 1 . . O
O5 .18481(17) .05815(15) .43053(4) .0377(4) Uani d . 1 . . O
O6 -.03096(19) .01443(15) .35574(4) .0431(4) Uani d . 1 . . O
O7 .06688(18) .16472(15) .28161(5) .0459(4) Uani d . 1 . . O
O8 -.14215(19) .34100(15) .26987(5) .0455(4) Uani d . 1 . . O
C1 .0683(3) -.0928(2) .53135(6) .0317(5) Uani d . 1 . . C
H1A .1145 -.1563 .5529 .038 Uiso calc R 1 . . H
C2 .1620(3) -.0670(2) .49630(6) .0306(5) Uani d . 1 . . C
C3 .0919(3) .0264(2) .46508(6) .0309(5) Uani d . 1 . . C
C4 .3962(3) -.2286(2) .51936(6) .0368(5) Uani d . 1 . . C
H4A .3163 -.3139 .5212 .044 Uiso calc R 1 . . H
H4B .4144 -.1836 .5474 .044 Uiso calc R 1 . . H
C5 .5659(3) -.2775(2) .50377(6) .0373(5) Uani d . 1 . . C
H5A .6413 -.1907 .4994 .045 Uiso calc R 1 . . H
H5B .6269 -.3437 .5244 .045 Uiso calc R 1 . . H
C6 .6716(3) -.3992(2) .44396(6) .0343(5) Uani d . 1 . . C
C7 .8432(3) -.3915(2) .46035(7) .0390(5) Uani d . 1 . . C
H7A .8695 -.3491 .4871 .047 Uiso calc R 1 . . H
C8 .9750(3) -.4463(2) .43719(8) .0481(6) Uani d . 1 . . C
H8A 1.0921 -.4428 .4484 .058 Uiso calc R 1 . . H
C9 .9389(3) -.5059(3) .39805(8) .0545(7) Uani d . 1 . . C
H9A 1.0301 -.5449 .3826 .065 Uiso calc R 1 . . H
C10 .7687(3) -.5083(2) .38155(7) .0494(6) Uani d . 1 . . C
H10A .7445 -.5461 .3542 .059 Uiso calc R 1 . . H
C11 .6330(3) -.4571(2) .40383(7) .0355(5) Uani d . 1 . . C
C12 .4462(3) -.4628(2) .38617(6) .0405(6) Uani d . 1 . . C
H12A .3820 -.3754 .3966 .049 Uiso calc R 1 . . H
C13 .3509(3) -.5891(2) .32691(7) .0484(6) Uani d . 1 . . C
H13A .4086 -.6306 .3027 .058 Uiso calc R 1 . . H
H13B .2274 -.5681 .3184 .058 Uiso calc R 1 . . H
C14 .3653(3) -.6936(2) .36351(7) .0494(6) Uani d . 1 . . C
H14A .2661 -.7636 .3629 .059 Uiso calc R 1 . . H
H14B .4759 -.7499 .3643 .059 Uiso calc R 1 . . H
C15 .1973(3) -.0652(2) .40266(6) .0432(6) Uani d . 1 . . C
H15A .2459 -.1512 .4185 .052 Uiso calc R 1 . . H
H15B .2786 -.0400 .3809 .052 Uiso calc R 1 . . H
C16 .0252(3) -.1062(2) .38216(6) .0444(6) Uani d . 1 . . C
H16A .0360 -.1974 .3654 .053 Uiso calc R 1 . . H
H16B -.0603 -.1243 .4035 .053 Uiso calc R 1 . . H
C17 -.1908(3) .0031(2) .33393(6) .0371(5) Uani d . 1 . . C
C18 -.3119(3) -.1074(2) .33966(7) .0436(6) Uani d . 1 . . C
H18A -.2882 -.1829 .3598 .052 Uiso calc R 1 . . H
C19 -.4676(3) -.1066(3) .31565(7) .0466(6) Uani d . 1 . . C
H19A -.5512 -.1821 .3194 .056 Uiso calc R 1 . . H
C20 -.5029(3) .0019(2) .28641(7) .0459(6) Uani d . 1 . . C
H20A -.6105 .0018 .2702 .055 Uiso calc R 1 . . H
C21 -.3807(3) .1114(2) .28074(7) .0401(6) Uani d . 1 . . C
H21A -.4057 .1865 .2606 .048 Uiso calc R 1 . . H
C22 -.2228(3) .1135(2) .30385(6) .0335(5) Uani d . 1 . . C
C23 -.0853(3) .2294(2) .29780(6) .0386(5) Uani d . 1 . . C
H23A -.0519 .2755 .3255 .046 Uiso calc R 1 . . H
C24 .0873(3) .2256(3) .24103(7) .0527(7) Uani d . 1 . . C
H24A .1110 .1467 .2207 .063 Uiso calc R 1 . . H
H24B .1840 .2980 .2418 .063 Uiso calc R 1 . . H
C25 -.0815(3) .2985(3) .22995(7) .0544(7) Uani d . 1 . . C
H25A -.0658 .3861 .2120 .065 Uiso calc R 1 . . H
H25B -.1640 .2293 .2152 .065 Uiso calc R 1 . . H

loop_
_atom_site_aniso_label
_atom_site_aniso_U_11
_atom_site_aniso_U_22
_atom_site_aniso_U_33
_atom_site_aniso_U_12
_atom_site_aniso_U_13
_atom_site_aniso_U_23
O1 .0371(9) .0407(8) .0318(8) .0065(7) .0004(7) .0072(7)
O2 .0335(9) .0421(9) .0357(9) .0011(7) .0017(7) -.0084(7)
O3 .0638(11) .0516(10) .0361(10) -.0140(9) -.0051(8) .0010(8)
O4 .0477(10) .0630(11) .0338(9) -.0122(8) .0031(7) -.0003(8)
O5 .0448(9) .0413(9) .0275(8) .0033(7) .0065(7) .0028(7)
O6 .0517(10) .0446(9) .0319(8) -.0026(8) -.0055(8) .0078(7)
O7 .0408(9) .0497(9) .0482(10) .0103(8) .0105(8) .0127(8)
O8 .0497(10) .0384(9) .0489(10) .0062(7) .0071(8) .0087(8)
C1 .0405(13) .0308(12) .0232(11) .0011(10) -.0029(10) .0012(9)
C2 .0332(13) .0292(12) .0290(12) -.0008(10) -.0017(10) -.0009(10)
C3 .0395(13) .0290(12) .0242(11) -.0022(10) .0008(10) .0006(9)
C4 .0423(14) .0371(13) .0303(12) .0056(11) -.0027(10) .0019(10)
C5 .0401(13) .0420(13) .0289(12) .0026(11) -.0055(10) -.0017(10)
C6 .0372(14) .0289(12) .0373(13) .0008(10) .0064(11) .0020(10)
C7 .0360(14) .0403(13) .0404(13) -.0028(11) -.0010(11) .0021(11)
C8 .0331(14) .0489(15) .0622(17) .0017(12) .0025(12) .0037(13)
C9 .0424(16) .0615(17) .0608(17) .0023(13) .0146(13) -.0163(14)
C10 .0454(15) .0558(16) .0476(15) -.0021(13) .0084(13) -.0118(12)
C11 .0359(14) .0339(12) .0371(13) -.0019(10) .0039(11) -.0030(10)
C12 .0464(15) .0414(14) .0338(13) -.0016(12) .0031(11) -.0060(11)
C13 .0570(16) .0489(15) .0391(14) -.0041(13) .0013(12) -.0054(12)
C14 .0566(16) .0419(14) .0494(15) -.0006(12) .0007(12) -.0016(13)
C15 .0529(16) .0481(15) .0290(13) .0163(12) .0074(11) .0039(11)
C16 .0632(17) .0409(14) .0286(13) .0033(12) -.0014(12) .0026(11)
C17 .0423(14) .0419(14) .0272(12) -.0016(11) .0035(11) -.0048(11)
C18 .0542(16) .0428(14) .0345(13) -.0057(12) .0090(12) .0021(11)
C19 .0422(15) .0505(15) .0481(15) -.0120(12) .0114(12) -.0073(12)
C20 .0378(14) .0526(16) .0470(15) -.0023(12) .0004(12) -.0007(13)
C21 .0391(14) .0429(14) .0386(13) .0056(12) .0042(11) -.0002(11)
C22 .0379(14) .0347(12) .0284(12) .0009(10) .0063(10) -.0017(10)
C23 .0395(13) .0416(13) .0348(13) .0041(11) .0034(11) .0043(11)
C24 .0656(17) .0572(16) .0358(14) .0024(14) .0077(12) .0089(12)
C25 .0551(17) .0610(17) .0480(16) .0099(13) .0102(13) .0153(13)

loop_
_atom_type_symbol
_atom_type_description
_atom_type_scat_dispersion_real
_atom_type_scat_dispersion_imag
_atom_type_scat_source
C C 0.0033 0.0016 'International Tables Vol C Tables 4.2.6.8 and 6.1.1.4'
H H 0.0000 0.0000 'International Tables Vol C Tables 4.2.6.8 and 6.1.1.4'
O O 0.0106 0.0060 'International Tables Vol C Tables 4.2.6.8 and 6.1.1.4'

loop_
_geom_angle_atom_site_label_1
_geom_angle_atom_site_label_2
_geom_angle_atom_site_label_3
_geom_angle_site_symmetry_1
_geom_angle
_geom_angle_publ_flag
C2 O1 C4 . 118.10(15) ?
C6 O2 C5 . 117.06(16) ?
C12 O3 C13 . 108.54(16) yes
C24 O7 C23 . 108.03(16) yes
C12 O4 C14 . 106.58(15) yes
C23 O8 C25 . 105.73(16) yes
C3 O5 C15 . 113.23(15) ?
C17 O6 C16 . 118.06(16) ?
C3 C1 C2 3_556 120.15(19) ?
O1 C2 C1 . 125.10(18) ?
O1 C2 C3 . 115.83(18) ?
C1 C2 C3 . 119.03(19) ?
C1 C3 O5 3_556 118.80(17) ?
C1 C3 C2 3_556 120.82(18) ?
O5 C3 C2 . 120.34(18) ?
O1 C4 C5 . 106.87(16) ?
O2 C5 C4 . 108.12(16) ?
O2 C6 C7 . 123.98(19) ?
O2 C6 C11 . 115.49(18) ?
C7 C6 C11 . 120.5(2) ?
C8 C7 C6 . 119.1(2) ?
C9 C8 C7 . 121.0(2) ?
C8 C9 C10 . 119.2(2) ?
C11 C10 C9 . 121.6(2) ?
C10 C11 C6 . 118.4(2) ?
C10 C11 C12 . 121.66(19) ?
C6 C11 C12 . 119.96(19) ?
O3 C12 O4 . 106.96(16) yes
O8 C23 O7 . 106.96(16) yes
O3 C12 C11 . 111.17(18) ?
O4 C12 C11 . 111.83(17) ?
O3 C13 C14 . 103.94(17) yes
O7 C24 C25 . 104.32(18) yes
O4 C14 C13 . 101.83(17) yes
O8 C25 C24 . 103.39(18) yes
O5 C15 C16 . 112.19(17) ?
O6 C16 C15 . 107.43(18) ?
O6 C17 C18 . 124.80(19) ?
O6 C17 C22 . 114.22(19) ?
C18 C17 C22 . 121.0(2) ?
C19 C18 C17 . 119.2(2) ?
C20 C19 C18 . 120.8(2) ?
C19 C20 C21 . 119.5(2) ?
C22 C21 C20 . 121.4(2) ?
C21 C22 C17 . 118.1(2) ?
C21 C22 C23 . 122.65(19) ?
C17 C22 C23 . 119.26(19) ?
O8 C23 C22 . 112.88(17) ?
O7 C23 C22 . 110.91(17) ?

loop_
_geom_bond_atom_site_label_1
_geom_bond_atom_site_label_2
_geom_bond_site_symmetry_2
_geom_bond_distance
_geom_bond_publ_flag
O1 C2 . 1.372(2) yes
O5 C3 . 1.384(2) yes
O1 C4 . 1.426(2) yes
O5 C15 . 1.436(2) yes
C4 C5 . 1.492(3) yes
C15 C16 . 1.488(3) yes
O2 C5 . 1.438(2) yes
O6 C16 . 1.431(2) yes
O2 C6 . 1.369(2) yes
O6 C17 . 1.380(2) yes
C6 C11 . 1.405(3) no
C17 C22 . 1.400(3) no
C11 C12 . 1.512(3) yes
C22 C23 . 1.508(3) yes
O3 C12 . 1.413(2) yes
O7 C23 . 1.433(2) yes
O4 C12 . 1.419(2) yes
O8 C23 . 1.402(2) yes
O7 C24 . 1.430(2) yes
O4 C14 . 1.429(2) yes
O8 C25 . 1.440(3) yes
O3 C13 . 1.419(2) yes
C13 C14 . 1.505(3) yes
C24 C25 . 1.479(3) yes
C1 C3 3_556 1.380(3) yes
C1 C2 . 1.391(3) yes
C2 C3 . 1.393(3) yes
C3 C1 3_556 1.380(3) ?
C6 C7 . 1.392(3) ?
C7 C8 . 1.383(3) ?
C8 C9 . 1.378(3) ?
C9 C10 . 1.382(3) ?
C10 C11 . 1.379(3) ?
C17 C18 . 1.385(3) ?
C18 C19 . 1.384(3) ?
C19 C20 . 1.373(3) ?
C20 C21 . 1.385(3) ?
C21 C22 . 1.383(3) ?
